data_7224592
loop_
_publ_author_name
'Gholivand, Khodayar'
'Farshadfer, Kaveh'
'Roe, S. Mark'
'Gholami, Akram'
'Esrafili, Mehdi D.'

_publ_section_title
;
 Structural and photophysical characterization of mono- and binuclear
 Cu(i) complexes based on carbohydrazones: a combined experimental and
 computational study
;
_journal_issue 16
_journal_name_full CrystEngComm
_journal_page_first 2873
_journal_paper_doi 10.1039/C5CE02208H
_journal_volume 18
_journal_year 2016
_chemical_formula_moiety 'C58 H48 Br2 Cu2 N6 O2 P2 S2, C4 H6 N2'
_chemical_formula_sum 'C62 H54 Br2 Cu2 N8 O2 P2 S2'
_chemical_formula_weight 1356.08
_chemical_name_common Cp2
_space_group_crystal_system triclinic
_space_group_IT_number 2
_space_group_name_Hall '-P 1'
_space_group_name_H-M_alt 'P -1'
_symmetry_space_group_name_Hall '-P 1'
_symmetry_space_group_name_H-M 'P -1'
_atom_sites_solution_hydrogens geom
_atom_sites_solution_primary direct
_audit_creation_date 2015-06-18
_audit_creation_method
;
Olex2 1.2
(compiled 2014.09.19 svn.r3010 for OlexSys, GUI svn.r4874)
;
_audit_update_record
;
2016-02-11 deposited with the CCDC.
2016-03-11 downloaded from the CCDC.
;
_cell_angle_alpha 69.313(11)
_cell_angle_beta 83.252(9)
_cell_angle_gamma 72.076(10)
_cell_formula_units_Z 1
_cell_length_a 8.5296(9)
_cell_length_b 13.6245(18)
_cell_length_c 14.4843(17)
_cell_measurement_reflns_used 2219
_cell_measurement_temperature 173.0
_cell_measurement_theta_max 70.7690
_cell_measurement_theta_min 3.9530
_cell_volume 1498.2(3)
_computing_cell_refinement
;
CrysAlisPro, Agilent Technologies,
Version 1.171.37.34i (release 04-08-2014 CrysAlis171 .NET)
(compiled Aug  4 2014,14:34:23)
;
_computing_data_collection
;
CrysAlisPro, Agilent Technologies,
Version 1.171.37.34i (release 04-08-2014 CrysAlis171 .NET)
(compiled Aug  4 2014,14:34:23)
;
_computing_data_reduction
;
CrysAlisPro, Agilent Technologies,
Version 1.171.37.34i (release 04-08-2014 CrysAlis171 .NET)
(compiled Aug  4 2014,14:34:23)
;
_computing_molecular_graphics 'Olex2 (Dolomanov et al., 2009)'
_computing_publication_material 'Olex2 (Dolomanov et al., 2009)'
_computing_structure_refinement 'ShelXL (Sheldrick, 2008)'
_computing_structure_solution 'ShelXT (Sheldrick, 2008)'
_diffrn_ambient_temperature 173.0
_diffrn_detector 'CCD plate'
_diffrn_detector_area_resol_mean 16.1033
_diffrn_detector_type Eos
_diffrn_measured_fraction_theta_full 0.979
_diffrn_measured_fraction_theta_max 0.952
_diffrn_measurement_details
;
  1 omega  -91.00  -57.00   1.0000   10.0000
omega____ theta____ kappa____ phi______ frames
    -      -36.1263 -178.0000 -150.0000 34

  2 omega  -95.00  -59.00   1.0000   10.0000
omega____ theta____ kappa____ phi______ frames
    -      -36.1263  141.0000  -47.0000 36

  3 omega   17.00  105.00   1.0000   10.0000
omega____ theta____ kappa____ phi______ frames
    -       36.1263   38.0000   60.0000 88

  4 omega   17.00  105.00   1.0000   10.0000
omega____ theta____ kappa____ phi______ frames
    -       36.1263   38.0000  150.0000 88

  5 omega   37.00   90.00   1.0000   10.0000
omega____ theta____ kappa____ phi______ frames
    -       36.1263  178.0000    0.0000 53

  6 omega    9.00   97.00   1.0000   10.0000
omega____ theta____ kappa____ phi______ frames
    -       36.1263 -141.0000 -104.0000 88

  7 omega   43.00   77.00   1.0000   40.0000
omega____ theta____ kappa____ phi______ frames
    -      107.0000  -45.0000 -180.0000 34

  8 omega   41.00   68.00   1.0000   40.0000
omega____ theta____ kappa____ phi______ frames
    -      107.0000  -30.0000   90.0000 27

  9 omega   37.00   69.00   1.0000   40.0000
omega____ theta____ kappa____ phi______ frames
    -      107.0000  -30.0000 -150.0000 32

 10 omega   44.00   77.00   1.0000   40.0000
omega____ theta____ kappa____ phi______ frames
    -      107.0000  -45.0000    0.0000 33

 11 omega   89.00  161.00   1.0000   40.0000
omega____ theta____ kappa____ phi______ frames
    -      107.0000   61.0000   90.0000 72

 12 omega   42.00   69.00   1.0000   40.0000
omega____ theta____ kappa____ phi______ frames
    -      107.0000  -30.0000   60.0000 27

 13 omega   47.00   76.00   1.0000   40.0000
omega____ theta____ kappa____ phi______ frames
    -      107.0000  -45.0000  -30.0000 29

 14 omega   39.00   64.00   1.0000   40.0000
omega____ theta____ kappa____ phi______ frames
    -      107.0000  -30.0000  120.0000 25

 15 omega   44.00  176.00   1.0000   40.0000
omega____ theta____ kappa____ phi______ frames
    -      107.0000    0.0000 -120.0000 132

 16 omega   46.00  141.00   1.0000   40.0000
omega____ theta____ kappa____ phi______ frames
    -      107.0000  -91.0000   -1.6527 95

 17 omega   37.00   66.00   1.0000   40.0000
omega____ theta____ kappa____ phi______ frames
    -      107.0000  -30.0000  -60.0000 29

 18 omega   46.00   84.00   1.0000   40.0000
omega____ theta____ kappa____ phi______ frames
    -      107.0000  -95.0000  150.0000 38

 19 omega   40.00   76.00   1.0000   40.0000
omega____ theta____ kappa____ phi______ frames
    -      107.0000  -45.0000  -90.0000 36

 20 omega   45.00   71.00   1.0000   40.0000
omega____ theta____ kappa____ phi______ frames
    -      107.0000  -45.0000  150.0000 26

 21 omega   61.00  143.00   1.0000   40.0000
omega____ theta____ kappa____ phi______ frames
    -      107.0000  -93.0000 -177.9648 82
;
_diffrn_measurement_device 'four-circle diffractometer'
_diffrn_measurement_device_type 'Xcalibur, Eos, Gemini ultra'
_diffrn_measurement_method '\w scans'
_diffrn_orient_matrix_UB_11 0.1804357000
_diffrn_orient_matrix_UB_12 -0.0006519000
_diffrn_orient_matrix_UB_13 -0.0268484000
_diffrn_orient_matrix_UB_21 0.0440376000
_diffrn_orient_matrix_UB_22 -0.0498647000
_diffrn_orient_matrix_UB_23 0.1103294000
_diffrn_orient_matrix_UB_31 0.0392640000
_diffrn_orient_matrix_UB_32 -0.1158822000
_diffrn_orient_matrix_UB_33 -0.0057851000
_diffrn_radiation_monochromator mirror
_diffrn_radiation_probe x-ray
_diffrn_radiation_type CuK\a
_diffrn_radiation_wavelength 1.54184
_diffrn_reflns_av_R_equivalents 0.0554
_diffrn_reflns_av_unetI/netI 0.1083
_diffrn_reflns_Laue_measured_fraction_full 0.979
_diffrn_reflns_Laue_measured_fraction_max 0.952
_diffrn_reflns_limit_h_max 10
_diffrn_reflns_limit_h_min -10
_diffrn_reflns_limit_k_max 10
_diffrn_reflns_limit_k_min -16
_diffrn_reflns_limit_l_max 15
_diffrn_reflns_limit_l_min -17
_diffrn_reflns_number 8033
_diffrn_reflns_point_group_measured_fraction_full 0.979
_diffrn_reflns_point_group_measured_fraction_max 0.952
_diffrn_reflns_theta_full 67.684
_diffrn_reflns_theta_max 71.113
_diffrn_reflns_theta_min 3.262
_diffrn_source 'sealed X-ray tube'
_diffrn_source_type 'Enhance Ultra (Cu) X-ray Source'
_exptl_absorpt_coefficient_mu 3.994
_exptl_absorpt_correction_T_max 1.00000
_exptl_absorpt_correction_T_min 0.84614
_exptl_absorpt_correction_type multi-scan
_exptl_absorpt_process_details
;
CrysAlisPro, Agilent Technologies,
Version 1.171.37.34i (release 04-08-2014 CrysAlis171 .NET)
(compiled Aug  4 2014,14:34:23)
Empirical absorption correction using spherical harmonics,
 implemented in SCALE3 ABSPACK scaling algorithm.
Empirical absorption correction using spherical harmonics,
 implemented in SCALE3 ABSPACK scaling algorithm.
;
_exptl_crystal_colour 'light orange'
_exptl_crystal_colour_modifier light
_exptl_crystal_colour_primary orange
_exptl_crystal_density_diffrn 1.503
_exptl_crystal_description needle
_exptl_crystal_F_000 688
_exptl_crystal_size_max 0.1
_exptl_crystal_size_mid 0.02
_exptl_crystal_size_min 0.02
_refine_diff_density_max 1.142
_refine_diff_density_min -0.676
_refine_diff_density_rms 0.112
_refine_ls_extinction_method none
_refine_ls_goodness_of_fit_ref 1.088
_refine_ls_hydrogen_treatment constr
_refine_ls_matrix_type full
_refine_ls_number_parameters 362
_refine_ls_number_reflns 5535
_refine_ls_number_restraints 0
_refine_ls_restrained_S_all 1.088
_refine_ls_R_factor_all 0.0994
_refine_ls_R_factor_gt 0.0653
_refine_ls_shift/su_max 0.000
_refine_ls_shift/su_mean 0.000
_refine_ls_structure_factor_coef Fsqd
_refine_ls_weighting_details 'w=1/[\s^2^(Fo^2^)+(0.0507P)^2^+2.1636P] where P=(Fo^2^+2Fc^2^)/3'
_refine_ls_weighting_scheme calc
_refine_ls_wR_factor_gt 0.1665
_refine_ls_wR_factor_ref 0.1845
_reflns_Friedel_coverage 0.000
_reflns_number_gt 3646
_reflns_number_total 5535
_reflns_threshold_expression 'I > 2\s(I)'
_cod_data_source_file c5ce02208h2.cif
_cod_data_source_block cubr545
_cod_depositor_comments 'Adding full bibliography for 7224588--7224592.cif.'
_cod_database_code 7224592
_chemical_oxdiff_formula 'C58 H48 N6 O2 P2 S2 Br2 Cu2'
_shelx_space_group_comment
;
The symmetry employed for this shelxl refinement is uniquely defined
by the following loop, which should always be used as a source of
symmetry information in preference to the above space-group names.
They are only intended as comments.
;
_reflns_odcompleteness_completeness 98.13
_reflns_odcompleteness_iscentric 1
_reflns_odcompleteness_theta 66.97
_olex2_refinement_description
;
1. Fixed Uiso
 At 1.2 times of:
  All C(H) groups, All N(H) groups
 At 1.5 times of:
  All C(H,H,H) groups
2.a Aromatic/amide H refined with riding coordinates:
 N3(H3), C1(H1), C2(H2), C4(H4), C5(H5), C6(H6), C9(H9), C10(H10), C11(H11),
 C13(H13), C14(H14), C15(H15), C16(H16), C17(H17), C19(H19), C20(H20), C21(H21),
  C22(H22), C23(H23), C25(H25), C26(H26), C27(H27), C28(H28), C29(H29)
2.b Idealised Me refined as rotating group:
 C31(H31A,H31B,H31C)
;
_shelx_shelxl_version_number 2014/7
_olex2_submission_special_instructions 'No special instructions were received'

loop_
_space_group_symop_operation_xyz
'x, y, z'
'-x, -y, -z'

loop_
_atom_site_label
_atom_site_type_symbol
_atom_site_fract_x
_atom_site_fract_y
_atom_site_fract_z
_atom_site_U_iso_or_equiv
_atom_site_adp_type
_atom_site_occupancy
_atom_site_site_symmetry_order
_atom_site_calc_flag
_atom_site_refinement_flags_posn
Br1 Br 0.36600(9) 0.46792(6) 0.40984(6) 0.0403(2) Uani 1 1 d .
Cu1 Cu 0.50719(12) 0.60061(8) 0.42182(8) 0.0379(3) Uani 1 1 d .
S1 S 1.1161(3) 0.2890(2) 0.08727(16) 0.0539(5) Uani 1 1 d .
P1 P 0.3269(2) 0.76207(14) 0.39750(13) 0.0318(4) Uani 1 1 d .
O1 O 1.4941(7) 0.3963(6) -0.0482(5) 0.0576(15) Uani 1 1 d .
N1 N 0.7067(7) 0.5864(5) 0.3316(4) 0.0363(13) Uani 1 1 d .
N2 N 1.1650(8) 0.4777(5) 0.1015(5) 0.0428(14) Uani 1 1 d .
N3 N 1.3052(8) 0.4735(6) 0.0441(5) 0.0505(16) Uani 1 1 d .
H3 H 1.3547 0.5247 0.0327 0.061 Uiso 1 1 calc R
C1 C 0.8297(9) 0.6271(7) 0.3344(6) 0.0445(18) Uani 1 1 d .
H1 H 0.8214 0.6639 0.3803 0.053 Uiso 1 1 calc R
C2 C 0.9683(10) 0.6184(7) 0.2742(6) 0.0461(18) Uani 1 1 d .
H2 H 1.0513 0.6498 0.2783 0.055 Uiso 1 1 calc R
C3 C 0.9845(9) 0.5633(6) 0.2079(5) 0.0390(16) Uani 1 1 d .
C4 C 0.8576(9) 0.5197(7) 0.2042(6) 0.0446(18) Uani 1 1 d .
H4 H 0.8646 0.4803 0.1606 0.054 Uiso 1 1 calc R
C5 C 0.7228(9) 0.5350(6) 0.2650(6) 0.0442(17) Uani 1 1 d .
H5 H 0.6353 0.5077 0.2600 0.053 Uiso 1 1 calc R
C6 C 1.1318(9) 0.5491(7) 0.1450(6) 0.0454(18) Uani 1 1 d .
H6 H 1.2032 0.5931 0.1364 0.054 Uiso 1 1 calc R
C7 C 1.3706(10) 0.3923(7) 0.0042(6) 0.0455(18) Uani 1 1 d .
C8 C 1.2972(9) 0.3026(7) 0.0265(6) 0.0456(18) Uani 1 1 d .
C9 C 1.3868(10) 0.2063(7) -0.0044(6) 0.0483(19) Uani 1 1 d .
H9 H 1.4893 0.1955 -0.0386 0.058 Uiso 1 1 calc R
C10 C 1.2879(12) 0.1350(8) 0.0278(7) 0.063(2) Uani 1 1 d .
H10 H 1.3200 0.0672 0.0161 0.076 Uiso 1 1 calc R
C11 C 1.1458(11) 0.1653(8) 0.0761(6) 0.055(2) Uani 1 1 d .
H11 H 1.0715 0.1222 0.1007 0.066 Uiso 1 1 calc R
C12 C 0.4233(8) 0.8702(6) 0.3800(5) 0.0325(14) Uani 1 1 d .
C13 C 0.5475(9) 0.8504(6) 0.4442(5) 0.0407(16) Uani 1 1 d .
H13 H 0.5734 0.7840 0.4986 0.049 Uiso 1 1 calc R
C14 C 0.6331(9) 0.9247(6) 0.4308(6) 0.0436(17) Uani 1 1 d .
H14 H 0.7161 0.9097 0.4762 0.052 Uiso 1 1 calc R
C15 C 0.5993(10) 1.0213(6) 0.3514(6) 0.0451(18) Uani 1 1 d .
H15 H 0.6601 1.0722 0.3413 0.054 Uiso 1 1 calc R
C16 C 0.4754(10) 1.0430(7) 0.2866(6) 0.051(2) Uani 1 1 d .
H16 H 0.4510 1.1092 0.2319 0.061 Uiso 1 1 calc R
C17 C 0.3868(9) 0.9680(6) 0.3014(6) 0.0427(17) Uani 1 1 d .
H17 H 0.3009 0.9839 0.2574 0.051 Uiso 1 1 calc R
C18 C 0.1722(8) 0.7712(5) 0.4944(5) 0.0320(14) Uani 1 1 d .
C19 C 0.1369(10) 0.8515(7) 0.5398(6) 0.0452(17) Uani 1 1 d .
H19 H 0.1950 0.9050 0.5205 0.054 Uiso 1 1 calc R
C20 C 0.0149(11) 0.8519(8) 0.6137(6) 0.055(2) Uani 1 1 d .
H20 H -0.0082 0.9047 0.6458 0.066 Uiso 1 1 calc R
C21 C -0.0713(10) 0.7753(8) 0.6397(6) 0.054(2) Uani 1 1 d .
H21 H -0.1546 0.7766 0.6893 0.065 Uiso 1 1 calc R
C22 C -0.0385(10) 0.6966(7) 0.5948(6) 0.052(2) Uani 1 1 d .
H22 H -0.0989 0.6443 0.6130 0.062 Uiso 1 1 calc R
C23 C 0.0835(9) 0.6951(6) 0.5229(6) 0.0402(16) Uani 1 1 d .
H23 H 0.1071 0.6408 0.4924 0.048 Uiso 1 1 calc R
C24 C 0.2014(9) 0.8134(6) 0.2871(5) 0.0350(15) Uani 1 1 d .
C25 C 0.0385(9) 0.8793(6) 0.2824(5) 0.0401(16) Uani 1 1 d .
H25 H -0.0115 0.8979 0.3384 0.048 Uiso 1 1 calc R
C26 C -0.0503(10) 0.9174(7) 0.1964(6) 0.0505(19) Uani 1 1 d .
H26 H -0.1605 0.9630 0.1931 0.061 Uiso 1 1 calc R
C27 C 0.0216(11) 0.8889(8) 0.1154(6) 0.053(2) Uani 1 1 d .
H27 H -0.0398 0.9142 0.0567 0.064 Uiso 1 1 calc R
C28 C 0.1832(11) 0.8235(8) 0.1196(6) 0.054(2) Uani 1 1 d .
H28 H 0.2328 0.8045 0.0637 0.065 Uiso 1 1 calc R
C29 C 0.2718(10) 0.7858(7) 0.2055(5) 0.0446(18) Uani 1 1 d .
H29 H 0.3822 0.7406 0.2083 0.054 Uiso 1 1 calc R
N4 N 0.7512(14) 0.2212(12) 0.1299(9) 0.118(5) Uani 1 1 d .
C30 C 0.6690(15) 0.2653(11) 0.1806(8) 0.077(3) Uani 1 1 d .
C31 C 0.5606(19) 0.3209(11) 0.2447(10) 0.112(5) Uani 1 1 d .
H31A H 0.5131 0.3983 0.2065 0.167 Uiso 1 1 calc GR
H31B H 0.6244 0.3149 0.2995 0.167 Uiso 1 1 calc GR
H31C H 0.4718 0.2866 0.2709 0.167 Uiso 1 1 calc GR

loop_
_atom_site_aniso_label
_atom_site_aniso_U_11
_atom_site_aniso_U_22
_atom_site_aniso_U_33
_atom_site_aniso_U_23
_atom_site_aniso_U_13
_atom_site_aniso_U_12
Br1 0.0395(4) 0.0387(4) 0.0434(4) -0.0128(3) -0.0049(3) -0.0115(3)
Cu1 0.0323(5) 0.0348(6) 0.0431(6) -0.0140(5) 0.0018(4) -0.0045(4)
S1 0.0505(11) 0.0661(14) 0.0464(11) -0.0180(10) 0.0065(9) -0.0223(10)
P1 0.0299(8) 0.0306(8) 0.0338(9) -0.0112(7) -0.0009(6) -0.0065(6)
O1 0.044(3) 0.077(4) 0.060(4) -0.032(3) 0.019(3) -0.026(3)
N1 0.035(3) 0.036(3) 0.036(3) -0.013(3) 0.001(2) -0.008(2)
N2 0.038(3) 0.049(4) 0.038(3) -0.014(3) 0.009(3) -0.011(3)
N3 0.044(4) 0.056(4) 0.050(4) -0.017(3) 0.016(3) -0.021(3)
C1 0.042(4) 0.054(5) 0.045(4) -0.029(4) 0.010(3) -0.014(3)
C2 0.042(4) 0.045(4) 0.049(4) -0.013(4) 0.000(3) -0.014(3)
C3 0.039(4) 0.030(4) 0.039(4) -0.007(3) 0.001(3) -0.004(3)
C4 0.039(4) 0.052(5) 0.047(4) -0.025(4) 0.001(3) -0.009(3)
C5 0.036(4) 0.047(4) 0.050(4) -0.018(4) 0.000(3) -0.011(3)
C6 0.036(4) 0.050(4) 0.051(5) -0.017(4) 0.003(3) -0.013(3)
C7 0.045(4) 0.057(5) 0.038(4) -0.022(4) 0.004(3) -0.014(4)
C8 0.039(4) 0.064(5) 0.036(4) -0.019(4) 0.004(3) -0.015(4)
C9 0.053(5) 0.059(5) 0.044(4) -0.016(4) 0.004(4) -0.036(4)
C10 0.059(5) 0.064(6) 0.072(6) -0.032(5) -0.004(5) -0.013(5)
C11 0.052(5) 0.069(6) 0.047(5) -0.013(4) 0.000(4) -0.030(4)
C12 0.032(3) 0.034(4) 0.032(3) -0.015(3) 0.003(3) -0.008(3)
C13 0.042(4) 0.044(4) 0.035(4) -0.014(3) -0.003(3) -0.009(3)
C14 0.041(4) 0.045(4) 0.047(4) -0.017(4) -0.006(3) -0.011(3)
C15 0.045(4) 0.044(4) 0.046(4) -0.010(4) -0.002(3) -0.020(3)
C16 0.054(5) 0.043(4) 0.047(5) 0.003(4) -0.010(4) -0.022(4)
C17 0.040(4) 0.040(4) 0.044(4) -0.008(3) -0.010(3) -0.010(3)
C18 0.032(3) 0.034(3) 0.027(3) -0.010(3) -0.002(3) -0.004(3)
C19 0.045(4) 0.051(4) 0.044(4) -0.020(4) -0.003(3) -0.014(3)
C20 0.052(5) 0.070(6) 0.047(5) -0.037(5) 0.002(4) -0.003(4)
C21 0.039(4) 0.071(6) 0.034(4) -0.005(4) 0.003(3) -0.006(4)
C22 0.037(4) 0.057(5) 0.044(4) -0.009(4) 0.000(3) -0.001(4)
C23 0.041(4) 0.032(4) 0.042(4) -0.009(3) 0.002(3) -0.006(3)
C24 0.042(4) 0.033(4) 0.030(3) -0.006(3) -0.005(3) -0.013(3)
C25 0.039(4) 0.040(4) 0.038(4) -0.013(3) -0.005(3) -0.005(3)
C26 0.047(4) 0.046(4) 0.050(5) -0.009(4) -0.012(4) -0.006(4)
C27 0.060(5) 0.067(6) 0.033(4) -0.008(4) -0.012(4) -0.024(4)
C28 0.060(5) 0.074(6) 0.036(4) -0.019(4) 0.005(4) -0.032(5)
C29 0.041(4) 0.061(5) 0.039(4) -0.021(4) 0.009(3) -0.024(4)
N4 0.074(7) 0.171(13) 0.091(8) -0.027(9) 0.018(6) -0.034(8)
C30 0.076(7) 0.087(8) 0.062(7) 0.000(6) -0.013(6) -0.037(6)
C31 0.139(13) 0.088(9) 0.109(11) -0.059(9) -0.029(10) 0.005(9)

loop_
_atom_type_symbol
_atom_type_description
_atom_type_scat_dispersion_real
_atom_type_scat_dispersion_imag
_atom_type_scat_source
C C 0.0181 0.0091 'International Tables Vol C Tables 4.2.6.8 and 6.1.1.4'
H H 0.0000 0.0000 'International Tables Vol C Tables 4.2.6.8 and 6.1.1.4'
Br Br -0.6763 1.2805 'International Tables Vol C Tables 4.2.6.8 and 6.1.1.4'
Cu Cu -1.9646 0.5888 'International Tables Vol C Tables 4.2.6.8 and 6.1.1.4'
N N 0.0311 0.0180 'International Tables Vol C Tables 4.2.6.8 and 6.1.1.4'
O O 0.0492 0.0322 'International Tables Vol C Tables 4.2.6.8 and 6.1.1.4'
P P 0.2955 0.4335 'International Tables Vol C Tables 4.2.6.8 and 6.1.1.4'
S S 0.3331 0.5567 'International Tables Vol C Tables 4.2.6.8 and 6.1.1.4'

loop_
_geom_angle_atom_site_label_1
_geom_angle_atom_site_label_2
_geom_angle_atom_site_label_3
_geom_angle
_geom_angle_site_symmetry_1
_geom_angle_site_symmetry_3
Cu1 Br1 Cu1 70.16(5) . 2_666
Br1 Cu1 Br1 109.84(5) . 2_666
Br1 Cu1 Cu1 54.97(4) . 2_666
Br1 Cu1 Cu1 54.86(4) 2_666 2_666
P1 Cu1 Br1 109.54(6) . .
P1 Cu1 Br1 109.77(6) . 2_666
P1 Cu1 Cu1 125.81(8) . 2_666
N1 Cu1 Br1 105.34(17) . .
N1 Cu1 Br1 102.81(17) . 2_666
N1 Cu1 Cu1 115.03(18) . 2_666
N1 Cu1 P1 119.14(18) . .
C11 S1 C8 92.1(4) . .
C12 P1 Cu1 112.8(2) . .
C18 P1 Cu1 115.7(2) . .
C18 P1 C12 106.2(3) . .
C18 P1 C24 102.5(3) . .
C24 P1 Cu1 115.0(2) . .
C24 P1 C12 103.3(3) . .
C1 N1 Cu1 122.1(5) . .
C1 N1 C5 116.4(6) . .
C5 N1 Cu1 121.5(5) . .
C6 N2 N3 114.8(7) . .
N2 N3 H3 119.0 . .
C7 N3 N2 122.0(7) . .
C7 N3 H3 119.0 . .
N1 C1 H1 118.2 . .
N1 C1 C2 123.7(7) . .
C2 C1 H1 118.2 . .
C1 C2 H2 120.4 . .
C1 C2 C3 119.2(7) . .
C3 C2 H2 120.4 . .
C2 C3 C4 118.0(7) . .
C2 C3 C6 121.0(7) . .
C4 C3 C6 121.0(7) . .
C3 C4 H4 120.7 . .
C5 C4 C3 118.6(7) . .
C5 C4 H4 120.7 . .
N1 C5 C4 124.1(7) . .
N1 C5 H5 117.9 . .
C4 C5 H5 117.9 . .
N2 C6 C3 120.7(7) . .
N2 C6 H6 119.7 . .
C3 C6 H6 119.7 . .
O1 C7 N3 117.8(8) . .
O1 C7 C8 121.9(7) . .
N3 C7 C8 120.3(7) . .
C7 C8 S1 128.8(6) . .
C7 C8 C9 118.9(7) . .
C9 C8 S1 112.3(6) . .
C8 C9 H9 127.3 . .
C10 C9 C8 105.4(8) . .
C10 C9 H9 127.3 . .
C9 C10 H10 120.9 . .
C11 C10 C9 118.3(9) . .
C11 C10 H10 120.9 . .
S1 C11 H11 124.0 . .
C10 C11 S1 111.9(7) . .
C10 C11 H11 124.0 . .
C13 C12 P1 118.5(5) . .
C17 C12 P1 122.9(5) . .
C17 C12 C13 118.4(7) . .
C12 C13 H13 119.3 . .
C14 C13 C12 121.5(7) . .
C14 C13 H13 119.3 . .
C13 C14 H14 119.8 . .
C13 C14 C15 120.4(7) . .
C15 C14 H14 119.8 . .
C14 C15 H15 120.4 . .
C14 C15 C16 119.1(7) . .
C16 C15 H15 120.4 . .
C15 C16 H16 119.8 . .
C15 C16 C17 120.3(7) . .
C17 C16 H16 119.8 . .
C12 C17 C16 120.3(7) . .
C12 C17 H17 119.9 . .
C16 C17 H17 119.9 . .
C19 C18 P1 123.7(6) . .
C23 C18 P1 117.3(5) . .
C23 C18 C19 119.1(7) . .
C18 C19 H19 120.3 . .
C20 C19 C18 119.4(8) . .
C20 C19 H19 120.3 . .
C19 C20 H20 120.1 . .
C21 C20 C19 119.9(8) . .
C21 C20 H20 120.1 . .
C20 C21 H21 119.4 . .
C20 C21 C22 121.2(8) . .
C22 C21 H21 119.4 . .
C21 C22 H22 120.5 . .
C23 C22 C21 119.0(8) . .
C23 C22 H22 120.5 . .
C18 C23 H23 119.2 . .
C22 C23 C18 121.5(7) . .
C22 C23 H23 119.2 . .
C25 C24 P1 122.6(5) . .
C29 C24 P1 118.2(6) . .
C29 C24 C25 119.2(7) . .
C24 C25 H25 119.9 . .
C26 C25 C24 120.2(7) . .
C26 C25 H25 119.9 . .
C25 C26 H26 120.0 . .
C27 C26 C25 119.9(8) . .
C27 C26 H26 120.0 . .
C26 C27 H27 119.9 . .
C26 C27 C28 120.2(7) . .
C28 C27 H27 119.9 . .
C27 C28 H28 120.1 . .
C29 C28 C27 119.8(8) . .
C29 C28 H28 120.1 . .
C24 C29 C28 120.7(8) . .
C24 C29 H29 119.7 . .
C28 C29 H29 119.7 . .
N4 C30 C31 178.5(14) . .
C30 C31 H31A 109.5 . .
C30 C31 H31B 109.5 . .
C30 C31 H31C 109.5 . .
H31A C31 H31B 109.5 . .
H31A C31 H31C 109.5 . .
H31B C31 H31C 109.5 . .

loop_
_geom_bond_atom_site_label_1
_geom_bond_atom_site_label_2
_geom_bond_distance
_geom_bond_site_symmetry_2
Br1 Cu1 2.5218(14) .
Br1 Cu1 2.5252(14) 2_666
Cu1 Br1 2.5252(14) 2_666
Cu1 Cu1 2.901(2) 2_666
Cu1 P1 2.197(2) .
Cu1 N1 2.024(6) .
S1 C8 1.714(8) .
S1 C11 1.688(10) .
P1 C12 1.829(7) .
P1 C18 1.821(7) .
P1 C24 1.828(7) .
O1 C7 1.227(9) .
N1 C1 1.339(10) .
N1 C5 1.351(9) .
N2 N3 1.371(8) .
N2 C6 1.282(10) .
N3 H3 0.8800 .
N3 C7 1.366(10) .
C1 H1 0.9500 .
C1 C2 1.384(10) .
C2 H2 0.9500 .
C2 C3 1.385(11) .
C3 C4 1.400(11) .
C3 C6 1.467(10) .
C4 H4 0.9500 .
C4 C5 1.373(10) .
C5 H5 0.9500 .
C6 H6 0.9500 .
C7 C8 1.461(11) .
C8 C9 1.491(12) .
C9 H9 0.9500 .
C9 C10 1.401(12) .
C10 H10 0.9500 .
C10 C11 1.350(13) .
C11 H11 0.9500 .
C12 C13 1.393(10) .
C12 C17 1.387(10) .
C13 H13 0.9500 .
C13 C14 1.369(11) .
C14 H14 0.9500 .
C14 C15 1.384(11) .
C15 H15 0.9500 .
C15 C16 1.390(11) .
C16 H16 0.9500 .
C16 C17 1.395(11) .
C17 H17 0.9500 .
C18 C19 1.406(10) .
C18 C23 1.387(10) .
C19 H19 0.9500 .
C19 C20 1.403(11) .
C20 H20 0.9500 .
C20 C21 1.378(13) .
C21 H21 0.9500 .
C21 C22 1.385(12) .
C22 H22 0.9500 .
C22 C23 1.383(10) .
C23 H23 0.9500 .
C24 C25 1.397(10) .
C24 C29 1.381(10) .
C25 H25 0.9500 .
C25 C26 1.385(10) .
C26 H26 0.9500 .
C26 C27 1.381(12) .
C27 H27 0.9500 .
C27 C28 1.387(13) .
C28 H28 0.9500 .
C28 C29 1.383(11) .
C29 H29 0.9500 .
N4 C30 1.151(16) .
C30 C31 1.468(17) .
C31 H31A 0.9800 .
C31 H31B 0.9800 .
C31 H31C 0.9800 .

loop_
_geom_torsion_atom_site_label_1
_geom_torsion_atom_site_label_2
_geom_torsion_atom_site_label_3
_geom_torsion_atom_site_label_4
_geom_torsion
Cu1 P1 C12 C13 -45.8(6)
Cu1 P1 C12 C17 129.4(6)
Cu1 P1 C18 C19 128.5(6)
Cu1 P1 C18 C23 -52.6(6)
Cu1 P1 C24 C25 147.4(5)
Cu1 P1 C24 C29 -32.7(7)
Cu1 N1 C1 C2 179.7(6)
Cu1 N1 C5 C4 -177.7(6)
S1 C8 C9 C10 0.2(9)
P1 C12 C13 C14 175.1(6)
P1 C12 C17 C16 -173.8(6)
P1 C18 C19 C20 179.9(6)
P1 C18 C23 C22 -178.9(6)
P1 C24 C25 C26 179.0(6)
P1 C24 C29 C28 -179.3(6)
O1 C7 C8 S1 -173.1(7)
O1 C7 C8 C9 8.0(12)
N1 C1 C2 C3 -1.1(13)
N2 N3 C7 O1 178.3(7)
N2 N3 C7 C8 -3.7(12)
N3 N2 C6 C3 179.4(7)
N3 C7 C8 S1 9.0(12)
N3 C7 C8 C9 -170.0(7)
C1 N1 C5 C4 2.2(12)
C1 C2 C3 C4 0.7(12)
C1 C2 C3 C6 -178.0(8)
C2 C3 C4 C5 1.0(12)
C2 C3 C6 N2 163.5(8)
C3 C4 C5 N1 -2.6(13)
C4 C3 C6 N2 -15.2(12)
C5 N1 C1 C2 -0.3(12)
C6 N2 N3 C7 170.6(7)
C6 C3 C4 C5 179.7(7)
C7 C8 C9 C10 179.4(7)
C8 S1 C11 C10 -0.1(8)
C8 C9 C10 C11 -0.3(12)
C9 C10 C11 S1 0.3(12)
C11 S1 C8 C7 -179.1(8)
C11 S1 C8 C9 -0.1(7)
C12 P1 C18 C19 2.5(7)
C12 P1 C18 C23 -178.6(5)
C12 P1 C24 C25 -89.2(7)
C12 P1 C24 C29 90.6(6)
C12 C13 C14 C15 -0.9(12)
C13 C12 C17 C16 1.3(11)
C13 C14 C15 C16 1.2(12)
C14 C15 C16 C17 -0.2(13)
C15 C16 C17 C12 -1.1(13)
C17 C12 C13 C14 -0.3(11)
C18 P1 C12 C13 81.9(6)
C18 P1 C12 C17 -102.9(6)
C18 P1 C24 C25 21.1(7)
C18 P1 C24 C29 -159.1(6)
C18 C19 C20 C21 -1.4(13)
C19 C18 C23 C22 0.0(11)
C19 C20 C21 C22 0.8(13)
C20 C21 C22 C23 0.2(12)
C21 C22 C23 C18 -0.6(12)
C23 C18 C19 C20 1.0(11)
C24 P1 C12 C13 -170.6(6)
C24 P1 C12 C17 4.6(7)
C24 P1 C18 C19 -105.6(6)
C24 P1 C18 C23 73.3(6)
C24 C25 C26 C27 1.0(13)
C25 C24 C29 C28 0.6(12)
C25 C26 C27 C28 -0.8(14)
C26 C27 C28 C29 0.6(14)
C27 C28 C29 C24 -0.5(13)
C29 C24 C25 C26 -0.8(12)
